data_1513485
loop_
_publ_author_name
'Hou, Hui-Lei'
'Li, Zong-Jun'
'Gao, Xiang'

_publ_section_title
;
 Reductive benzylation of c60 imidazoline with a bulky addend.
;
_journal_issue 3
_journal_name_full 'Organic letters'
_journal_page_first 712
_journal_page_last 715
_journal_paper_doi 10.1021/ol403395r
_journal_volume 16
_journal_year 2014
_chemical_formula_sum 'C90 H22 Br2 N2 O S4'
_chemical_formula_weight 1435.16
_chemical_name_systematic
; 
 ? 
;
_space_group_IT_number 14
_symmetry_cell_setting monoclinic
_symmetry_space_group_name_Hall '-P 2yn'
_symmetry_space_group_name_H-M 'P 1 21/n 1'
_atom_sites_solution_hydrogens geom
_atom_sites_solution_primary direct
_atom_sites_solution_secondary difmap
_audit_creation_method SHELXL-97
_cell_angle_alpha 90.00
_cell_angle_beta 105.7020(10)
_cell_angle_gamma 90.00
_cell_formula_units_Z 4
_cell_length_a 19.6200(11)
_cell_length_b 12.7399(7)
_cell_length_c 24.5552(14)
_cell_measurement_reflns_used 3769
_cell_measurement_temperature 188(2)
_cell_measurement_theta_max 19.56
_cell_measurement_theta_min 2.38
_cell_volume 5908.7(6)
_computing_cell_refinement 'Bruker SMART'
_computing_data_collection 'Bruker SMART'
_computing_data_reduction 'Bruker SAINT'
_computing_molecular_graphics 'Bruker SHELXTL'
_computing_publication_material 'Bruker SHELXTL'
_computing_structure_refinement 'SHELXL-97 (Sheldrick, 1997)'
_computing_structure_solution 'SHELXS-97 (Sheldrick, 1990)'
_diffrn_ambient_temperature 188(2)
_diffrn_measured_fraction_theta_full 0.996
_diffrn_measured_fraction_theta_max 0.996
_diffrn_measurement_device_type 'Bruker APEX CCD area detector'
_diffrn_measurement_method 'phi and omega scans'
_diffrn_radiation_monochromator graphite
_diffrn_radiation_source 'fine-focus sealed tube'
_diffrn_radiation_type MoK\a
_diffrn_radiation_wavelength 0.71073
_diffrn_reflns_av_R_equivalents 0.0610
_diffrn_reflns_av_sigmaI/netI 0.0761
_diffrn_reflns_limit_h_max 23
_diffrn_reflns_limit_h_min -21
_diffrn_reflns_limit_k_max 14
_diffrn_reflns_limit_k_min -15
_diffrn_reflns_limit_l_max 29
_diffrn_reflns_limit_l_min -26
_diffrn_reflns_number 33529
_diffrn_reflns_theta_full 25.06
_diffrn_reflns_theta_max 25.06
_diffrn_reflns_theta_min 1.55
_exptl_absorpt_coefficient_mu 1.574
_exptl_absorpt_correction_T_max 0.7648
_exptl_absorpt_correction_T_min 0.6089
_exptl_absorpt_correction_type multi-scan
_exptl_absorpt_process_details SADABS
_exptl_crystal_colour black
_exptl_crystal_density_diffrn 1.613
_exptl_crystal_density_method 'not measured'
_exptl_crystal_description block
_exptl_crystal_F_000 2872
_exptl_crystal_size_max 0.35
_exptl_crystal_size_mid 0.20
_exptl_crystal_size_min 0.18
_refine_diff_density_max 1.596
_refine_diff_density_min -1.497
_refine_diff_density_rms 0.114
_refine_ls_extinction_method none
_refine_ls_goodness_of_fit_ref 1.019
_refine_ls_hydrogen_treatment constr
_refine_ls_matrix_type full
_refine_ls_number_parameters 901
_refine_ls_number_reflns 10428
_refine_ls_number_restraints 16
_refine_ls_restrained_S_all 1.022
_refine_ls_R_factor_all 0.1210
_refine_ls_R_factor_gt 0.0793
_refine_ls_shift/su_max 0.001
_refine_ls_shift/su_mean 0.000
_refine_ls_structure_factor_coef Fsqd
_refine_ls_weighting_details 'calc w=1/[\s^2^(Fo^2^)+(0.1513P)^2^+0.0000P] where P=(Fo^2^+2Fc^2^)/3'
_refine_ls_weighting_scheme calc
_refine_ls_wR_factor_gt 0.2178
_refine_ls_wR_factor_ref 0.2414
_reflns_number_gt 6295
_reflns_number_total 10428
_reflns_threshold_expression >2sigma(I)
_cod_data_source_file ol403395r_si_002.cif
_cod_data_source_block 1
_cod_depositor_comments
;
The following automatic conversions were performed:

'_symmetry_cell_setting' value 'Monoclinic' changed to 'monoclinic'
according to
/usr/data/users/saulius/automatic-downloads/current/ACS/lib/dictionaries/cif_core.dic
dictionary named 'cif_core.dic' version 2.4.2 from 2011-04-26.

Automatic conversion script
Id: cif_fix_values 2281 2013-09-26 08:29:07Z andrius 
;
_cod_original_sg_symbol_H-M P2(1)/n
_cod_database_code 1513485

loop_
_symmetry_equiv_pos_as_xyz
'x, y, z'
'-x+1/2, y+1/2, -z+1/2'
'-x, -y, -z'
'x-1/2, -y-1/2, z-1/2'

loop_
_atom_site_label
_atom_site_type_symbol
_atom_site_fract_x
_atom_site_fract_y
_atom_site_fract_z
_atom_site_U_iso_or_equiv
_atom_site_adp_type
_atom_site_occupancy
_atom_site_symmetry_multiplicity
_atom_site_calc_flag
_atom_site_refinement_flags
_atom_site_disorder_assembly
_atom_site_disorder_group
Br1 Br 0.24272(3) 0.57772(5) 0.21734(3) 0.0483(3) Uani 1 1 d . . .
Br2 Br -0.13428(4) 0.84308(6) 0.41827(4) 0.0628(3) Uani 1 1 d . . .
O1 O 0.0007(3) 0.8230(3) 0.2174(2) 0.0609(15) Uani 1 1 d . . .
N1 N -0.0063(3) 0.6836(3) 0.1597(2) 0.0320(12) Uani 1 1 d . . .
N2 N -0.0141(2) 0.5362(3) 0.1053(2) 0.0305(11) Uani 1 1 d . . .
C1 C 0.0591(3) 0.4262(4) 0.1857(3) 0.0291(13) Uani 1 1 d . . .
C2 C -0.0122(3) 0.4969(4) 0.1621(3) 0.0290(13) Uani 1 1 d . . .
C3 C -0.0205(3) 0.6013(4) 0.1990(3) 0.0297(13) Uani 1 1 d . . .
C4 C 0.0277(3) 0.6061(4) 0.2577(3) 0.0289(13) Uani 1 1 d . . .
C5 C 0.0893(3) 0.5356(4) 0.2771(3) 0.0304(14) Uani 1 1 d . . .
C6 C 0.0986(3) 0.4487(4) 0.2466(3) 0.0291(13) Uani 1 1 d . . .
C7 C 0.1243(3) 0.3531(4) 0.2766(3) 0.0318(14) Uani 1 1 d . . .
C8 C 0.0878(3) 0.2663(4) 0.2428(3) 0.0317(14) Uani 1 1 d . . .
C9 C 0.0417(3) 0.3094(4) 0.1920(3) 0.0312(14) Uani 1 1 d . . .
C10 C -0.0244(3) 0.2653(4) 0.1722(3) 0.0326(14) Uani 1 1 d . . .
C11 C -0.0880(3) 0.3332(4) 0.1524(3) 0.0332(14) Uani 1 1 d . . .
C12 C -0.0803(3) 0.4395(4) 0.1563(3) 0.0314(14) Uani 1 1 d . . .
C13 C -0.1297(3) 0.5023(4) 0.1737(3) 0.0327(14) Uani 1 1 d . . .
C14 C -0.0957(3) 0.5927(4) 0.2042(3) 0.0294(14) Uani 1 1 d . . .
C15 C -0.1172(3) 0.6275(4) 0.2505(3) 0.0323(14) Uani 1 1 d . . .
C16 C -0.0664(3) 0.6769(4) 0.3026(3) 0.0326(14) Uani 1 1 d . . .
C17 C 0.0081(3) 0.6401(4) 0.3039(3) 0.0282(13) Uani 1 1 d . . .
C18 C 0.0553(3) 0.5957(4) 0.3554(3) 0.0321(14) Uani 1 1 d . . .
C19 C 0.1076(3) 0.5319(4) 0.3375(3) 0.0312(14) Uani 1 1 d . . .
C20 C 0.1330(3) 0.4404(4) 0.3663(3) 0.0324(14) Uani 1 1 d . . .
C21 C 0.1417(3) 0.3478(4) 0.3351(3) 0.0339(14) Uani 1 1 d . . .
C22 C 0.1213(3) 0.2555(5) 0.3631(3) 0.0366(15) Uani 1 1 d . . .
C23 C 0.0856(3) 0.1748(4) 0.3308(3) 0.0393(16) Uani 1 1 d . . .
C24 C 0.0686(3) 0.1793(4) 0.2695(3) 0.0373(15) Uani 1 1 d . . .
C25 C 0.0005(3) 0.1319(4) 0.2471(3) 0.0365(15) Uani 1 1 d . . .
C26 C -0.0456(3) 0.1748(4) 0.1999(3) 0.0364(15) Uani 1 1 d . . .
C27 C -0.1203(3) 0.1858(4) 0.1966(3) 0.0377(15) Uani 1 1 d . . .
C28 C -0.1460(3) 0.2822(5) 0.1669(3) 0.0376(15) Uani 1 1 d . . .
C29 C -0.1958(3) 0.3425(5) 0.1845(3) 0.0377(15) Uani 1 1 d . . .
C30 C -0.1883(3) 0.4556(5) 0.1865(3) 0.0349(15) Uani 1 1 d . . .
C31 C -0.2103(3) 0.4913(5) 0.2346(3) 0.0382(15) Uani 1 1 d . . .
C32 C -0.1728(3) 0.5734(5) 0.2658(3) 0.0352(15) Uani 1 1 d . . .
C33 C -0.1568(3) 0.5704(5) 0.3266(3) 0.0397(16) Uani 1 1 d . . .
C34 C -0.0899(3) 0.6177(4) 0.3500(3) 0.0339(14) Uani 1 1 d . . .
C35 C -0.0433(3) 0.5770(4) 0.3978(3) 0.0342(14) Uani 1 1 d . . .
C36 C 0.0322(3) 0.5660(4) 0.4005(3) 0.0345(14) Uani 1 1 d . . .
C37 C 0.0575(3) 0.4692(5) 0.4302(3) 0.0377(15) Uani 1 1 d . . .
C38 C 0.1081(3) 0.4084(5) 0.4147(3) 0.0384(15) Uani 1 1 d . . .
C39 C 0.1001(3) 0.2936(5) 0.4117(3) 0.0403(16) Uani 1 1 d . . .
C40 C 0.0433(3) 0.2478(5) 0.4263(3) 0.0393(15) Uani 1 1 d . . .
C41 C 0.0048(4) 0.1609(4) 0.3923(3) 0.0421(17) Uani 1 1 d . . .
C42 C 0.0268(4) 0.1247(4) 0.3456(3) 0.0444(17) Uani 1 1 d . . .
C43 C -0.0273(4) 0.0983(4) 0.2942(3) 0.0395(16) Uani 1 1 d . . .
C44 C -0.0982(4) 0.1089(4) 0.2913(3) 0.0433(17) Uani 1 1 d . . .
C45 C -0.1463(4) 0.1513(4) 0.2412(3) 0.0422(17) Uani 1 1 d . . .
C46 C -0.1972(3) 0.2160(5) 0.2592(3) 0.0405(16) Uani 1 1 d . . .
C47 C -0.2220(3) 0.3087(5) 0.2298(3) 0.0402(16) Uani 1 1 d . . .
C48 C -0.2313(3) 0.4007(5) 0.2616(3) 0.0394(16) Uani 1 1 d . . .
C49 C -0.2159(3) 0.3971(5) 0.3195(3) 0.0445(17) Uani 1 1 d . . .
C50 C -0.1776(3) 0.4843(5) 0.3543(3) 0.0397(16) Uani 1 1 d . . .
C51 C -0.1300(3) 0.4409(5) 0.4031(3) 0.0381(15) Uani 1 1 d . . .
C52 C -0.0635(3) 0.4855(5) 0.4250(3) 0.0379(15) Uani 1 1 d . . .
C53 C -0.0018(3) 0.4203(5) 0.4453(3) 0.0371(15) Uani 1 1 d . . .
C54 C -0.0092(4) 0.3127(5) 0.4432(3) 0.0397(15) Uani 1 1 d . . .
C55 C -0.0779(3) 0.2643(5) 0.4210(3) 0.0402(16) Uani 1 1 d . . .
C56 C -0.0690(4) 0.1715(5) 0.3896(3) 0.0447(17) Uani 1 1 d . . .
C57 C -0.1205(4) 0.1466(5) 0.3396(3) 0.0462(18) Uani 1 1 d . . .
C58 C -0.1805(3) 0.2119(5) 0.3200(3) 0.0430(17) Uani 1 1 d . . .
C59 C -0.1893(3) 0.3002(5) 0.3504(3) 0.0416(16) Uani 1 1 d . . .
C60 C -0.1368(3) 0.3275(5) 0.4012(3) 0.0411(16) Uani 1 1 d . . .
C61 C -0.0105(3) 0.6372(4) 0.1068(3) 0.0317(14) Uani 1 1 d . . .
C62 C -0.0120(3) 0.6987(4) 0.0557(3) 0.0353(15) Uani 1 1 d . . .
C63 C 0.0201(4) 0.6592(5) 0.0167(3) 0.0437(17) Uani 1 1 d . . .
H63 H 0.0397 0.5906 0.0216 0.052 Uiso 1 1 calc R . .
C64 C 0.0241(4) 0.7184(6) -0.0296(3) 0.057(2) Uani 1 1 d . . .
H64 H 0.0480 0.6918 -0.0556 0.069 Uiso 1 1 calc R . .
C65 C -0.0070(4) 0.8164(6) -0.0378(3) 0.057(2) Uani 1 1 d . . .
H65 H -0.0025 0.8586 -0.0685 0.068 Uiso 1 1 calc R . .
C66 C -0.0445(4) 0.8536(5) -0.0017(3) 0.0520(19) Uani 1 1 d . . .
H66 H -0.0687 0.9188 -0.0094 0.062 Uiso 1 1 calc R . .
C67 C -0.0469(4) 0.7972(5) 0.0447(3) 0.0427(16) Uani 1 1 d . . .
H67 H -0.0721 0.8237 0.0698 0.051 Uiso 1 1 calc R . .
C68 C 0.0182(3) 0.7828(4) 0.1791(3) 0.0364(15) Uani 1 1 d . . .
C69 C 0.0712(3) 0.8359(4) 0.1543(3) 0.0365(15) Uani 1 1 d . . .
C70 C 0.1240(3) 0.7818(5) 0.1379(3) 0.0407(16) Uani 1 1 d . . .
H70 H 0.1253 0.7073 0.1396 0.049 Uiso 1 1 calc R . .
C71 C 0.1743(4) 0.8357(5) 0.1193(3) 0.0535(19) Uani 1 1 d . . .
H71 H 0.2093 0.7983 0.1069 0.064 Uiso 1 1 calc R . .
C72 C 0.1739(4) 0.9430(6) 0.1187(4) 0.066(2) Uani 1 1 d . . .
H72 H 0.2097 0.9798 0.1071 0.079 Uiso 1 1 calc R . .
C73 C 0.1220(4) 0.9985(5) 0.1347(3) 0.054(2) Uani 1 1 d . . .
H73 H 0.1216 1.0730 0.1330 0.064 Uiso 1 1 calc R . .
C74 C 0.0706(4) 0.9457(4) 0.1534(3) 0.0447(17) Uani 1 1 d . . .
H74 H 0.0355 0.9837 0.1653 0.054 Uiso 1 1 calc R . .
C75 C 0.1081(3) 0.4406(4) 0.1456(3) 0.0321(14) Uani 1 1 d . . .
H75A H 0.0830 0.4139 0.1076 0.038 Uiso 1 1 calc R . .
H75B H 0.1165 0.5165 0.1418 0.038 Uiso 1 1 calc R . .
C76 C 0.1784(3) 0.3863(4) 0.1647(3) 0.0296(13) Uani 1 1 d . . .
C77 C 0.2410(3) 0.4341(4) 0.1952(3) 0.0347(14) Uani 1 1 d . . .
C78 C 0.3047(3) 0.3817(5) 0.2102(3) 0.0414(16) Uani 1 1 d . . .
H78 H 0.3463 0.4164 0.2315 0.050 Uiso 1 1 calc R . .
C79 C 0.3079(4) 0.2785(5) 0.1943(3) 0.0459(17) Uani 1 1 d . . .
H79 H 0.3513 0.2409 0.2052 0.055 Uiso 1 1 calc R . .
C80 C 0.2469(3) 0.2300(4) 0.1622(3) 0.0430(17) Uani 1 1 d . . .
H80 H 0.2491 0.1595 0.1502 0.052 Uiso 1 1 calc R . .
C81 C 0.1842(3) 0.2819(4) 0.1476(3) 0.0371(15) Uani 1 1 d . . .
H81 H 0.1433 0.2470 0.1254 0.045 Uiso 1 1 calc R . .
C82 C -0.0755(3) 0.7978(4) 0.3082(3) 0.0359(15) Uani 1 1 d . . .
H82A H -0.0678 0.8333 0.2745 0.043 Uiso 1 1 calc R . .
H82B H -0.1246 0.8128 0.3095 0.043 Uiso 1 1 calc R . .
C83 C -0.0244(3) 0.8412(4) 0.3607(3) 0.0359(15) Uani 1 1 d . . .
C84 C -0.0400(4) 0.8598(4) 0.4113(3) 0.0419(16) Uani 1 1 d . . .
C85 C 0.0111(4) 0.8934(5) 0.4595(3) 0.0503(19) Uani 1 1 d . . .
H85 H -0.0013 0.9048 0.4939 0.060 Uiso 1 1 calc R . .
C86 C 0.0778(4) 0.9096(5) 0.4572(3) 0.054(2) Uani 1 1 d . . .
H86 H 0.1130 0.9310 0.4901 0.064 Uiso 1 1 calc R . .
C87 C 0.0949(4) 0.8950(5) 0.4066(4) 0.0531(19) Uani 1 1 d . . .
H87 H 0.1417 0.9088 0.4044 0.064 Uiso 1 1 calc R . .
C88 C 0.0451(4) 0.8609(4) 0.3601(3) 0.0438(17) Uani 1 1 d . . .
H88 H 0.0582 0.8502 0.3260 0.053 Uiso 1 1 calc R . .
C89 C 0.2502(7) 0.2477(10) 0.9847(5) 0.123(4) Uani 1 1 d . . .
S1 S 0.2771(3) 0.1525(5) 1.0219(3) 0.2120(18) Uani 1 1 d . . .
S2 S 0.2206(3) 0.3467(5) 0.9420(3) 0.2120(18) Uani 1 1 d . . .
C90 C 0.3013(10) 0.4444(16) 0.5666(9) 0.090(6) Uani 0.50 1 d PDU A 1
S3 S 0.2620(5) 0.3454(11) 0.5317(5) 0.244(6) Uani 0.50 1 d PD A 1
S4 S 0.3533(7) 0.5212(15) 0.6105(6) 0.244(6) Uani 0.50 1 d PD A 1
C90' C 0.3352(11) 0.5083(12) 0.5887(7) 0.061(5) Uani 0.50 1 d PDU B 2
S3' S 0.3639(8) 0.5680(11) 0.6460(5) 0.217(5) Uani 0.50 1 d PD B 2
S4' S 0.3212(7) 0.4171(10) 0.5440(6) 0.217(5) Uani 0.50 1 d PD B 2

loop_
_atom_site_aniso_label
_atom_site_aniso_U_11
_atom_site_aniso_U_22
_atom_site_aniso_U_33
_atom_site_aniso_U_23
_atom_site_aniso_U_13
_atom_site_aniso_U_12
Br1 0.0405(4) 0.0300(4) 0.0732(6) -0.0126(3) 0.0132(4) -0.0034(3)
Br2 0.0645(5) 0.0673(5) 0.0640(6) -0.0127(4) 0.0301(4) 0.0055(4)
O1 0.117(5) 0.025(2) 0.055(3) -0.004(2) 0.048(3) -0.005(3)
N1 0.039(3) 0.020(2) 0.034(3) 0.003(2) 0.005(2) 0.000(2)
N2 0.032(3) 0.022(2) 0.033(3) 0.004(2) 0.002(2) -0.001(2)
C1 0.027(3) 0.023(3) 0.039(4) -0.001(3) 0.010(3) 0.002(2)
C2 0.032(3) 0.021(3) 0.034(4) 0.001(3) 0.008(3) 0.003(2)
C3 0.034(3) 0.018(3) 0.037(4) -0.001(2) 0.009(3) 0.003(2)
C4 0.035(3) 0.015(3) 0.035(4) 0.000(2) 0.008(3) -0.005(2)
C5 0.028(3) 0.023(3) 0.040(4) 0.002(3) 0.009(3) -0.005(2)
C6 0.021(3) 0.028(3) 0.041(4) 0.004(3) 0.012(3) -0.003(2)
C7 0.021(3) 0.030(3) 0.047(4) 0.002(3) 0.015(3) 0.005(2)
C8 0.034(3) 0.022(3) 0.042(4) -0.001(3) 0.016(3) 0.009(2)
C9 0.036(3) 0.022(3) 0.039(4) -0.005(3) 0.015(3) 0.006(2)
C10 0.038(3) 0.022(3) 0.038(4) -0.006(3) 0.011(3) 0.001(2)
C11 0.037(3) 0.026(3) 0.034(4) -0.008(3) 0.004(3) 0.000(3)
C12 0.031(3) 0.029(3) 0.029(3) 0.004(3) -0.001(3) 0.003(2)
C13 0.032(3) 0.030(3) 0.032(4) 0.004(3) 0.002(3) 0.004(3)
C14 0.030(3) 0.016(3) 0.039(4) 0.008(2) 0.005(3) 0.004(2)
C15 0.030(3) 0.025(3) 0.040(4) 0.007(3) 0.006(3) 0.010(2)
C16 0.036(3) 0.024(3) 0.038(4) -0.004(3) 0.011(3) 0.004(2)
C17 0.035(3) 0.014(3) 0.035(4) -0.001(2) 0.008(3) 0.000(2)
C18 0.035(3) 0.020(3) 0.038(4) -0.004(3) 0.004(3) -0.003(2)
C19 0.025(3) 0.026(3) 0.038(4) 0.000(3) -0.001(3) -0.006(2)
C20 0.026(3) 0.035(3) 0.034(4) 0.005(3) 0.003(3) 0.002(2)
C21 0.019(3) 0.035(3) 0.045(4) 0.003(3) 0.003(3) 0.005(2)
C22 0.031(3) 0.034(3) 0.042(4) 0.016(3) 0.006(3) 0.017(3)
C23 0.048(4) 0.017(3) 0.051(4) 0.010(3) 0.010(3) 0.013(3)
C24 0.040(4) 0.020(3) 0.053(4) 0.004(3) 0.014(3) 0.010(3)
C25 0.049(4) 0.014(3) 0.048(4) -0.004(3) 0.014(3) 0.003(3)
C26 0.045(4) 0.019(3) 0.046(4) -0.008(3) 0.014(3) -0.005(3)
C27 0.036(3) 0.018(3) 0.057(4) -0.010(3) 0.009(3) -0.009(2)
C28 0.035(3) 0.034(3) 0.040(4) -0.012(3) 0.003(3) -0.010(3)
C29 0.025(3) 0.039(3) 0.045(4) 0.001(3) 0.003(3) -0.007(3)
C30 0.016(3) 0.042(3) 0.043(4) 0.001(3) 0.003(3) 0.003(2)
C31 0.026(3) 0.043(4) 0.043(4) -0.001(3) 0.006(3) 0.005(3)
C32 0.029(3) 0.032(3) 0.045(4) 0.003(3) 0.009(3) 0.010(3)
C33 0.036(4) 0.029(3) 0.056(5) -0.004(3) 0.016(3) 0.010(3)
C34 0.042(4) 0.023(3) 0.043(4) -0.008(3) 0.023(3) 0.004(3)
C35 0.043(4) 0.030(3) 0.031(4) -0.008(3) 0.013(3) -0.003(3)
C36 0.037(3) 0.030(3) 0.035(4) -0.009(3) 0.007(3) -0.013(3)
C37 0.039(4) 0.033(3) 0.035(4) 0.003(3) 0.000(3) 0.001(3)
C38 0.033(3) 0.039(4) 0.035(4) 0.006(3) -0.004(3) -0.002(3)
C39 0.039(4) 0.033(3) 0.044(4) 0.011(3) 0.002(3) 0.001(3)
C40 0.049(4) 0.033(3) 0.035(4) 0.013(3) 0.009(3) 0.008(3)
C41 0.059(4) 0.021(3) 0.043(4) 0.012(3) 0.007(3) 0.003(3)
C42 0.061(4) 0.017(3) 0.052(5) 0.016(3) 0.011(4) 0.007(3)
C43 0.057(4) 0.014(3) 0.049(4) 0.004(3) 0.017(4) -0.002(3)
C44 0.051(4) 0.018(3) 0.060(5) 0.005(3) 0.014(4) -0.014(3)
C45 0.052(4) 0.021(3) 0.053(5) -0.009(3) 0.013(4) -0.013(3)
C46 0.029(3) 0.034(3) 0.058(5) -0.004(3) 0.011(3) -0.015(3)
C47 0.018(3) 0.049(4) 0.050(4) -0.014(3) 0.002(3) -0.014(3)
C48 0.020(3) 0.044(4) 0.054(5) -0.003(3) 0.009(3) -0.005(3)
C49 0.026(3) 0.048(4) 0.064(5) -0.002(4) 0.021(3) -0.001(3)
C50 0.036(4) 0.035(3) 0.053(5) -0.002(3) 0.020(3) 0.001(3)
C51 0.048(4) 0.031(3) 0.042(4) -0.002(3) 0.023(3) -0.004(3)
C52 0.050(4) 0.032(3) 0.036(4) -0.002(3) 0.018(3) 0.001(3)
C53 0.047(4) 0.040(4) 0.025(3) 0.005(3) 0.012(3) 0.002(3)
C54 0.056(4) 0.037(4) 0.027(4) 0.011(3) 0.013(3) -0.001(3)
C55 0.048(4) 0.037(4) 0.044(4) 0.006(3) 0.026(3) 0.002(3)
C56 0.061(5) 0.025(3) 0.052(5) 0.008(3) 0.023(4) -0.010(3)
C57 0.054(4) 0.029(3) 0.060(5) 0.008(3) 0.024(4) -0.014(3)
C58 0.034(4) 0.044(4) 0.054(5) 0.001(3) 0.017(3) -0.015(3)
C59 0.036(4) 0.035(3) 0.060(5) 0.002(3) 0.025(3) -0.009(3)
C60 0.038(4) 0.044(4) 0.048(4) 0.001(3) 0.023(3) -0.005(3)
C61 0.034(3) 0.029(3) 0.029(3) -0.003(3) 0.004(3) 0.003(2)
C62 0.035(3) 0.026(3) 0.040(4) 0.004(3) 0.002(3) -0.003(3)
C63 0.052(4) 0.031(3) 0.049(5) 0.000(3) 0.015(3) 0.007(3)
C64 0.079(5) 0.060(5) 0.036(4) 0.006(4) 0.021(4) 0.007(4)
C65 0.083(6) 0.047(4) 0.038(4) 0.020(4) 0.010(4) -0.001(4)
C66 0.071(5) 0.034(4) 0.044(5) 0.008(3) 0.004(4) 0.005(3)
C67 0.055(4) 0.033(3) 0.037(4) 0.007(3) 0.008(3) 0.011(3)
C68 0.062(4) 0.014(3) 0.034(4) 0.007(3) 0.014(3) 0.003(3)
C69 0.044(4) 0.028(3) 0.032(4) -0.002(3) 0.001(3) -0.004(3)
C70 0.039(4) 0.027(3) 0.050(4) 0.001(3) 0.002(3) -0.003(3)
C71 0.045(4) 0.041(4) 0.071(6) -0.002(4) 0.010(4) -0.003(3)
C72 0.045(5) 0.053(5) 0.093(7) 0.009(4) 0.007(4) -0.021(4)
C73 0.050(4) 0.029(3) 0.078(6) 0.012(4) 0.010(4) -0.003(3)
C74 0.058(4) 0.021(3) 0.049(4) 0.002(3) 0.006(4) 0.000(3)
C75 0.039(3) 0.026(3) 0.033(4) 0.004(3) 0.013(3) -0.003(3)
C76 0.034(3) 0.019(3) 0.040(4) 0.001(3) 0.018(3) 0.002(2)
C77 0.039(4) 0.029(3) 0.038(4) 0.004(3) 0.014(3) 0.007(3)
C78 0.036(4) 0.042(4) 0.046(4) 0.002(3) 0.011(3) 0.007(3)
C79 0.042(4) 0.037(4) 0.060(5) 0.014(3) 0.016(3) 0.015(3)
C80 0.052(4) 0.017(3) 0.070(5) -0.001(3) 0.034(4) 0.001(3)
C81 0.037(4) 0.030(3) 0.050(4) 0.003(3) 0.020(3) 0.002(3)
C82 0.047(4) 0.019(3) 0.044(4) 0.002(3) 0.016(3) 0.008(3)
C83 0.055(4) 0.013(3) 0.041(4) 0.003(3) 0.015(3) 0.007(3)
C84 0.056(4) 0.021(3) 0.048(4) 0.003(3) 0.011(4) 0.004(3)
C85 0.075(6) 0.029(3) 0.042(4) 0.004(3) 0.007(4) 0.005(3)
C86 0.066(5) 0.029(4) 0.055(5) -0.001(3) -0.002(4) -0.001(3)
C87 0.057(5) 0.031(4) 0.070(6) 0.003(4) 0.015(4) -0.004(3)
C88 0.061(5) 0.019(3) 0.052(5) -0.005(3) 0.016(4) -0.001(3)
C89 0.127(10) 0.111(9) 0.103(10) 0.006(8) -0.017(8) 0.028(8)
S1 0.177(4) 0.259(5) 0.186(4) 0.060(3) 0.023(3) 0.036(3)
S2 0.177(4) 0.259(5) 0.186(4) 0.060(3) 0.023(3) 0.036(3)
C90 0.058(9) 0.129(11) 0.105(11) 0.009(8) 0.059(8) 0.008(8)
S3 0.118(5) 0.411(16) 0.187(8) 0.202(10) 0.016(6) -0.017(8)
S4 0.118(5) 0.411(16) 0.187(8) 0.202(10) 0.016(6) -0.017(8)
C90' 0.072(9) 0.044(7) 0.077(10) 0.027(7) 0.039(8) 0.006(6)
S3' 0.204(9) 0.256(10) 0.232(10) 0.130(9) 0.130(9) 0.084(8)
S4' 0.204(9) 0.256(10) 0.232(10) 0.130(9) 0.130(9) 0.084(8)

loop_
_atom_type_symbol
_atom_type_description
_atom_type_scat_dispersion_real
_atom_type_scat_dispersion_imag
_atom_type_scat_source
C C 0.0033 0.0016 'International Tables Vol C Tables 4.2.6.8 and 6.1.1.4'
H H 0.0000 0.0000 'International Tables Vol C Tables 4.2.6.8 and 6.1.1.4'
N N 0.0061 0.0033 'International Tables Vol C Tables 4.2.6.8 and 6.1.1.4'
O O 0.0106 0.0060 'International Tables Vol C Tables 4.2.6.8 and 6.1.1.4'
S S 0.1246 0.1234 'International Tables Vol C Tables 4.2.6.8 and 6.1.1.4'
Br Br -0.2901 2.4595 'International Tables Vol C Tables 4.2.6.8 and 6.1.1.4'

loop_
_geom_angle_atom_site_label_1
_geom_angle_atom_site_label_2
_geom_angle_atom_site_label_3
_geom_angle
C68 N1 C61 128.7(5)
C68 N1 C3 121.6(5)
C61 N1 C3 108.9(4)
C61 N2 C2 109.0(5)
C6 C1 C9 98.7(5)
C6 C1 C75 111.2(5)
C9 C1 C75 111.5(4)
C6 C1 C2 114.0(4)
C9 C1 C2 112.1(4)
C75 C1 C2 109.0(5)
N2 C2 C12 106.4(5)
N2 C2 C1 108.9(4)
C12 C2 C1 114.9(4)
N2 C2 C3 105.4(4)
C12 C2 C3 103.3(4)
C1 C2 C3 117.1(4)
C4 C3 N1 114.3(4)
C4 C3 C14 107.3(5)
N1 C3 C14 117.3(4)
C4 C3 C2 115.7(4)
N1 C3 C2 98.5(4)
C14 C3 C2 103.4(4)
C17 C4 C5 108.4(5)
C17 C4 C3 124.6(5)
C5 C4 C3 122.3(5)
C6 C5 C19 120.3(5)
C6 C5 C4 122.1(5)
C19 C5 C4 108.0(5)
C5 C6 C7 118.7(6)
C5 C6 C1 125.6(5)
C7 C6 C1 111.1(5)
C21 C7 C6 121.7(5)
C21 C7 C8 120.2(5)
C6 C7 C8 107.5(5)
C24 C8 C9 121.8(6)
C24 C8 C7 119.4(6)
C9 C8 C7 107.7(5)
C10 C9 C8 117.6(5)
C10 C9 C1 124.8(5)
C8 C9 C1 110.6(5)
C9 C10 C26 121.2(6)
C9 C10 C11 120.4(5)
C26 C10 C11 107.1(5)
C12 C11 C28 120.8(5)
C12 C11 C10 119.2(5)
C28 C11 C10 107.9(5)
C11 C12 C13 120.8(5)
C11 C12 C2 124.9(5)
C13 C12 C2 111.3(5)
C30 C13 C12 120.0(5)
C30 C13 C14 121.1(6)
C12 C13 C14 110.7(5)
C15 C14 C13 118.9(5)
C15 C14 C3 124.2(5)
C13 C14 C3 109.8(5)
C14 C15 C32 119.1(5)
C14 C15 C16 122.9(5)
C32 C15 C16 110.5(5)
C17 C16 C15 107.2(5)
C17 C16 C34 108.1(5)
C15 C16 C34 99.7(5)
C17 C16 C82 115.7(5)
C15 C16 C82 114.6(5)
C34 C16 C82 110.3(5)
C4 C17 C18 109.9(5)
C4 C17 C16 124.3(5)
C18 C17 C16 121.1(5)
C36 C18 C17 122.6(6)
C36 C18 C19 120.3(5)
C17 C18 C19 106.6(5)
C20 C19 C5 120.9(5)
C20 C19 C18 119.8(5)
C5 C19 C18 107.0(5)
C19 C20 C21 119.6(6)
C19 C20 C38 119.9(5)
C21 C20 C38 108.6(5)
C7 C21 C20 118.7(5)
C7 C21 C22 120.0(5)
C20 C21 C22 108.6(5)
C23 C22 C39 120.9(6)
C23 C22 C21 119.4(6)
C39 C22 C21 106.9(5)
C22 C23 C42 120.1(6)
C22 C23 C24 120.6(5)
C42 C23 C24 107.7(6)
C8 C24 C25 119.9(6)
C8 C24 C23 120.3(6)
C25 C24 C23 108.0(6)
C26 C25 C24 119.2(5)
C26 C25 C43 118.6(6)
C24 C25 C43 109.1(6)
C25 C26 C27 120.6(6)
C25 C26 C10 120.2(6)
C27 C26 C10 107.9(5)
C45 C27 C28 120.6(6)
C45 C27 C26 120.1(6)
C28 C27 C26 108.7(5)
C29 C28 C11 119.6(5)
C29 C28 C27 119.2(6)
C11 C28 C27 108.4(5)
C28 C29 C47 120.5(6)
C28 C29 C30 118.9(5)
C47 C29 C30 109.5(6)
C13 C30 C31 119.8(6)
C13 C30 C29 119.8(5)
C31 C30 C29 107.0(6)
C32 C31 C30 117.5(6)
C32 C31 C48 121.7(6)
C30 C31 C48 108.1(5)
C31 C32 C15 123.3(6)
C31 C32 C33 119.2(6)
C15 C32 C33 108.6(5)
C50 C33 C34 119.6(6)
C50 C33 C32 120.7(6)
C34 C33 C32 109.1(6)
C35 C34 C33 121.0(6)
C35 C34 C16 123.7(5)
C33 C34 C16 109.4(5)
C34 C35 C52 119.5(6)
C34 C35 C36 120.2(6)
C52 C35 C36 107.4(5)
C18 C36 C37 120.1(6)
C18 C36 C35 119.4(6)
C37 C36 C35 107.9(5)
C38 C37 C36 120.6(6)
C38 C37 C53 120.7(5)
C36 C37 C53 107.7(5)
C37 C38 C20 119.2(5)
C37 C38 C39 119.7(6)
C20 C38 C39 106.9(6)
C40 C39 C22 120.1(6)
C40 C39 C38 119.0(6)
C22 C39 C38 109.0(5)
C39 C40 C54 120.8(5)
C39 C40 C41 119.6(6)
C54 C40 C41 107.1(6)
C42 C41 C56 121.3(6)
C42 C41 C40 119.1(6)
C56 C41 C40 108.2(6)
C41 C42 C23 120.1(6)
C41 C42 C43 118.1(6)
C23 C42 C43 109.1(6)
C44 C43 C42 120.7(6)
C44 C43 C25 121.0(6)
C42 C43 C25 106.1(6)
C43 C44 C45 120.0(6)
C43 C44 C57 120.9(7)
C45 C44 C57 107.5(6)
C27 C45 C44 119.5(6)
C27 C45 C46 119.1(6)
C44 C45 C46 107.4(6)
C47 C46 C58 120.9(6)
C47 C46 C45 119.6(6)
C58 C46 C45 108.2(6)
C46 C47 C29 120.9(6)
C46 C47 C48 118.9(6)
C29 C47 C48 107.6(6)
C49 C48 C31 119.4(6)
C49 C48 C47 120.5(6)
C31 C48 C47 107.9(6)
C48 C49 C59 120.8(6)
C48 C49 C50 120.7(6)
C59 C49 C50 106.2(6)
C33 C50 C51 120.0(6)
C33 C50 C49 118.3(6)
C51 C50 C49 108.2(5)
C52 C51 C50 120.2(5)
C52 C51 C60 119.1(6)
C50 C51 C60 109.1(6)
C51 C52 C53 120.7(5)
C51 C52 C35 119.6(6)
C53 C52 C35 108.3(5)
C54 C53 C52 119.3(6)
C54 C53 C37 120.1(6)
C52 C53 C37 108.6(5)
C53 C54 C55 121.1(6)
C53 C54 C40 119.7(6)
C55 C54 C40 107.9(5)
C60 C55 C54 119.2(5)
C60 C55 C56 119.9(6)
C54 C55 C56 108.3(5)
C57 C56 C41 120.0(7)
C57 C56 C55 119.3(6)
C41 C56 C55 108.4(6)
C56 C57 C58 120.2(6)
C56 C57 C44 119.0(6)
C58 C57 C44 108.8(6)
C59 C58 C57 120.4(6)
C59 C58 C46 120.2(6)
C57 C58 C46 108.1(6)
C58 C59 C60 120.2(6)
C58 C59 C49 118.8(6)
C60 C59 C49 108.6(6)
C55 C60 C59 120.0(6)
C55 C60 C51 120.5(6)
C59 C60 C51 108.0(6)
N2 C61 N1 115.7(5)
N2 C61 C62 121.3(5)
N1 C61 C62 123.0(5)
C63 C62 C67 118.7(6)
C63 C62 C61 119.4(5)
C67 C62 C61 121.9(6)
C62 C63 C64 120.7(6)
C62 C63 H63 119.7
C64 C63 H63 119.7
C65 C64 C63 119.4(7)
C65 C64 H64 120.3
C63 C64 H64 120.3
C64 C65 C66 120.6(7)
C64 C65 H65 119.7
C66 C65 H65 119.7
C67 C66 C65 120.2(6)
C67 C66 H66 119.9
C65 C66 H66 119.9
C66 C67 C62 120.1(7)
C66 C67 H67 119.9
C62 C67 H67 119.9
O1 C68 N1 120.7(6)
O1 C68 C69 120.1(5)
N1 C68 C69 119.0(5)
C70 C69 C74 119.7(6)
C70 C69 C68 123.0(5)
C74 C69 C68 117.0(6)
C71 C70 C69 120.3(6)
C71 C70 H70 119.8
C69 C70 H70 119.8
C72 C71 C70 119.9(7)
C72 C71 H71 120.0
C70 C71 H71 120.0
C71 C72 C73 120.8(7)
C71 C72 H72 119.6
C73 C72 H72 119.6
C72 C73 C74 120.2(6)
C72 C73 H73 119.9
C74 C73 H73 119.9
C73 C74 C69 119.1(6)
C73 C74 H74 120.5
C69 C74 H74 120.5
C76 C75 C1 114.8(5)
C76 C75 H75A 108.6
C1 C75 H75A 108.6
C76 C75 H75B 108.6
C1 C75 H75B 108.6
H75A C75 H75B 107.5
C77 C76 C81 116.2(5)
C77 C76 C75 124.7(5)
C81 C76 C75 118.9(5)
C78 C77 C76 122.5(5)
C78 C77 Br1 116.4(5)
C76 C77 Br1 121.2(4)
C77 C78 C79 119.6(6)
C77 C78 H78 120.2
C79 C78 H78 120.2
C78 C79 C80 119.2(6)
C78 C79 H79 120.4
C80 C79 H79 120.4
C81 C80 C79 121.0(6)
C81 C80 H80 119.5
C79 C80 H80 119.5
C80 C81 C76 121.5(6)
C80 C81 H81 119.3
C76 C81 H81 119.3
C83 C82 C16 111.8(5)
C83 C82 H82A 109.2
C16 C82 H82A 109.2
C83 C82 H82B 109.2
C16 C82 H82B 109.2
H82A C82 H82B 107.9
C84 C83 C88 115.9(6)
C84 C83 C82 125.1(6)
C88 C83 C82 119.0(6)
C83 C84 C85 122.2(7)
C83 C84 Br2 121.2(5)
C85 C84 Br2 116.6(6)
C86 C85 C84 119.8(7)
C86 C85 H85 120.1
C84 C85 H85 120.1
C85 C86 C87 119.6(7)
C85 C86 H86 120.2
C87 C86 H86 120.2
C88 C87 C86 120.3(7)
C88 C87 H87 119.9
C86 C87 H87 119.9
C87 C88 C83 122.2(7)
C87 C88 H88 118.9
C83 C88 H88 118.9
S1 C89 S2 177.3(9)
S3 C90 S4 165.6(19)
S3' C90' S4' 160.1(14)

loop_
_geom_bond_atom_site_label_1
_geom_bond_atom_site_label_2
_geom_bond_distance
Br1 C77 1.907(6)
Br2 C84 1.915(7)
O1 C68 1.200(7)
N1 C68 1.389(7)
N1 C61 1.410(7)
N1 C3 1.500(7)
N2 C61 1.288(7)
N2 C2 1.471(7)
C1 C6 1.514(8)
C1 C9 1.544(8)
C1 C75 1.562(8)
C1 C2 1.632(7)
C2 C12 1.496(8)
C2 C3 1.642(7)
C3 C4 1.498(8)
C3 C14 1.519(8)
C4 C17 1.363(8)
C4 C5 1.477(8)
C5 C6 1.377(8)
C5 C19 1.429(8)
C6 C7 1.443(8)
C7 C21 1.384(9)
C7 C8 1.450(8)
C8 C24 1.391(8)
C8 C9 1.436(8)
C9 C10 1.376(8)
C10 C26 1.456(8)
C10 C11 1.487(8)
C11 C12 1.363(8)
C11 C28 1.437(8)
C12 C13 1.410(8)
C13 C30 1.403(8)
C13 C14 1.436(8)
C14 C15 1.388(8)
C15 C32 1.424(8)
C15 C16 1.528(8)
C16 C17 1.526(8)
C16 C34 1.560(8)
C16 C82 1.561(7)
C17 C18 1.464(8)
C18 C36 1.359(9)
C18 C19 1.466(8)
C19 C20 1.385(8)
C20 C21 1.442(8)
C20 C38 1.460(9)
C21 C22 1.472(8)
C22 C23 1.370(9)
C22 C39 1.448(9)
C23 C42 1.449(9)
C23 C24 1.452(9)
C24 C25 1.435(9)
C25 C26 1.375(9)
C25 C43 1.469(9)
C26 C27 1.452(8)
C27 C45 1.400(9)
C27 C28 1.448(9)
C28 C29 1.401(9)
C29 C47 1.414(9)
C29 C30 1.448(8)
C30 C31 1.438(9)
C31 C32 1.385(9)
C31 C48 1.446(9)
C32 C33 1.440(9)
C33 C50 1.409(9)
C33 C34 1.416(9)
C34 C35 1.377(9)
C35 C52 1.452(8)
C35 C36 1.471(9)
C36 C37 1.451(8)
C37 C38 1.390(9)
C37 C53 1.453(9)
C38 C39 1.470(9)
C39 C40 1.391(9)
C40 C54 1.465(9)
C40 C41 1.467(9)
C41 C42 1.407(10)
C41 C56 1.437(10)
C42 C43 1.454(10)
C43 C44 1.379(9)
C44 C45 1.438(10)
C44 C57 1.453(10)
C45 C46 1.452(9)
C46 C47 1.400(9)
C46 C58 1.440(9)
C47 C48 1.447(9)
C48 C49 1.372(10)
C49 C59 1.469(9)
C49 C50 1.476(9)
C50 C51 1.417(9)
C51 C52 1.391(9)
C51 C60 1.450(8)
C52 C53 1.441(9)
C53 C54 1.378(9)
C54 C55 1.447(9)
C55 C60 1.383(9)
C55 C56 1.449(9)
C56 C57 1.398(10)
C57 C58 1.415(9)
C58 C59 1.387(9)
C59 C60 1.429(10)
C61 C62 1.474(8)
C62 C63 1.376(9)
C62 C67 1.420(8)
C63 C64 1.384(10)
C63 H63 0.9500
C64 C65 1.379(10)
C64 H64 0.9500
C65 C66 1.380(10)
C65 H65 0.9500
C66 C67 1.359(9)
C66 H66 0.9500
C67 H67 0.9500
C68 C69 1.501(9)
C69 C70 1.391(9)
C69 C74 1.399(8)
C70 C71 1.379(9)
C70 H70 0.9500
C71 C72 1.367(10)
C71 H71 0.9500
C72 C73 1.382(11)
C72 H72 0.9500
C73 C74 1.389(9)
C73 H73 0.9500
C74 H74 0.9500
C75 C76 1.499(8)
C75 H75A 0.9900
C75 H75B 0.9900
C76 C77 1.394(8)
C76 C81 1.409(8)
C77 C78 1.377(8)
C78 C79 1.378(9)
C78 H78 0.9500
C79 C80 1.386(9)
C79 H79 0.9500
C80 C81 1.356(8)
C80 H80 0.9500
C81 H81 0.9500
C82 C83 1.508(9)
C82 H82A 0.9900
C82 H82B 0.9900
C83 C84 1.378(9)
C83 C88 1.391(9)
C84 C85 1.396(10)
C85 C86 1.340(10)
C85 H85 0.9500
C86 C87 1.385(11)
C86 H86 0.9500
C87 C88 1.358(10)
C87 H87 0.9500
C88 H88 0.9500
C89 S1 1.525(12)
C89 S2 1.642(12)
C90 S3 1.600(10)
C90 S4 1.602(10)
C90' S3' 1.565(10)
C90' S4' 1.570(9)
